data_8100457
loop_
_publ_author_name
'Zhu, Hai-Liang'
'Shao, Si-Chang'
'Qiu, Xiao-Yang'
'Sun, Lin'
'Yang, Song'
'Ma, Ji-Long'

_publ_section_title
;
Crystal structure of diaqua-trans-dicinnamato-dihexamethylene-tetraminecobalt
(II) dihydrate, Co(C~6~H~12~N~4~)~2~(C~9~H~7~O~2~)~2~(H~2~O)~2~ &#x00B7; 
2H~2~O
;
_journal_issue 4
_journal_name_full 'Zeitschrift f\"ur Kristallographie - New Crystal Structures'
_journal_page_first 513
_journal_page_last 514
_journal_volume 218
_journal_year 2003
_chemical_formula_moiety 'C30 H42 Co N8 O2, 2H2 O'
_chemical_formula_structural 'Co(C30 H42 N8 O2) &#x00B7; 2H2 O'
_chemical_formula_sum 'C30 H46 Co N8 O8'
_chemical_formula_weight 352.84
_space_group_IT_number 14
_symmetry_cell_setting monoclinic
_symmetry_space_group_name_Hall '-P 2ybc'
_symmetry_space_group_name_H-M 'P 1 21/c 1'
_cell_angle_alpha 90.00
_cell_angle_beta 97.56(3)
_cell_angle_gamma 90.00
_cell_formula_units_Z 2
_cell_length_a 12.779(3)
_cell_length_b 10.938(2)
_cell_length_c 12.218(2)
_cell_measurement_temperature 293(2)
_cell_volume 1692.9(6)
_diffrn_ambient_temperature 293(2)
_exptl_crystal_density_diffrn 1.384
_cod_original_sg_symbol_H-M 'P 21/c'
_cod_original_formula_sum 'C30 H46 Co1 N8 O8'
_cod_database_code 8100457

loop_
_symmetry_equiv_pos_as_xyz
'x, y, z'
'-x, y+1/2, -z+1/2'
'-x, -y, -z'
'x, -y-1/2, z-1/2'

loop_
_atom_site_label
_atom_site_type_symbol
_atom_site_fract_x
_atom_site_fract_y
_atom_site_fract_z
_atom_site_U_iso_or_equiv
_atom_site_adp_type
_atom_site_occupancy
_atom_site_symmetry_multiplicity
_atom_site_Wyckoff_symbol
_atom_site_calc_flag
_atom_site_refinement_flags
_atom_site_disorder_assembly
_atom_site_disorder_group
Co1 Co 0.0000 0.0000 0.0000 0.0302(3) Uani 1 2 a d S . .
O1 O -0.1505(4) 0.2064(4) 0.1092(5) 0.0813(15) Uani 1 4 e d . . .
O2 O -0.1186(3) 0.1217(3) -0.0509(3) 0.0526(10) Uani 1 4 e d . . .
N1 N 0.1207(3) 0.1534(3) 0.0338(3) 0.0311(9) Uani 1 4 e d . . .
N2 N 0.3054(3) 0.2123(4) 0.0303(4) 0.0485(12) Uani 1 4 e d . . .
N3 N 0.2098(3) 0.2915(4) 0.1745(3) 0.0416(11) Uani 1 4 e d . . .
N4 N 0.1657(3) 0.3627(4) -0.0140(4) 0.0463(12) Uani 1 4 e d . . .
C1 C -0.1681(4) 0.1926(6) 0.0073(8) 0.070(2) Uani 1 4 e d . . .
C2 C -0.2742(11) 0.2793(10) -0.0440(11) 0.184(8) Uani 1 4 e d . . .
H2A H -0.3257 0.3205 -0.0069 0.080 Uiso 1 4 e d R . .
C3 C -0.2725(7) 0.2790(7) -0.1295(8) 0.093(3) Uani 1 4 e d . . .
H3A H -0.2225 0.2359 -0.1673 0.080 Uiso 1 4 e d R . .
C4 C -0.3778(5) 0.3730(6) -0.1839(6) 0.072(2) Uani 1 4 e d . . .
C5 C -0.4615(7) 0.4144(8) -0.1362(6) 0.087(3) Uani 1 4 e d . . .
H5A H -0.4703 0.3871 -0.0633 0.080 Uiso 1 4 e d R . .
C6 C -0.5338(6) 0.4954(8) -0.1913(7) 0.082(2) Uani 1 4 e d . . .
H6A H -0.5926 0.5240 -0.1570 0.080 Uiso 1 4 e d R . .
C7 C -0.5215(5) 0.5349(6) -0.2955(6) 0.0628(18) Uani 1 4 e d . . .
H7A H -0.5696 0.5925 -0.3342 0.080 Uiso 1 4 e d R . .
C8 C -0.4381(5) 0.4903(6) -0.3433(5) 0.0669(18) Uani 1 4 e d . . .
H8A H -0.4289 0.5152 -0.4168 0.080 Uiso 1 4 e d R . .
C9 C -0.3676(5) 0.4104(6) -0.2875(6) 0.0661(18) Uani 1 4 e d . . .
H9A H -0.3097 0.3795 -0.3221 0.080 Uiso 1 4 e d R . .
C10 C 0.2274(4) 0.1149(5) 0.0097(5) 0.0452(13) Uani 1 4 e d . . .
H10A H 0.2229 0.0895 -0.0660 0.080 Uiso 1 4 e d R . .
H10B H 0.2504 0.0462 0.0555 0.080 Uiso 1 4 e d R . .
C11 C 0.1326(4) 0.1936(5) 0.1506(4) 0.0413(13) Uani 1 4 e d . . .
H11A H 0.1537 0.1248 0.1972 0.080 Uiso 1 4 e d R . .
H11B H 0.0654 0.2215 0.1677 0.080 Uiso 1 4 e d R . .
C12 C 0.3106(4) 0.2498(5) 0.1456(4) 0.0496(14) Uani 1 4 e d . . .
H12A H 0.3343 0.1818 0.1921 0.080 Uiso 1 4 e d R . .
H12B H 0.3615 0.3143 0.1599 0.080 Uiso 1 4 e d R . .
C13 C 0.2694(4) 0.3173(6) -0.0370(5) 0.0540(16) Uani 1 4 e d . . .
H13A H 0.3206 0.3816 -0.0239 0.080 Uiso 1 4 e d R . .
H13B H 0.2641 0.2947 -0.1134 0.080 Uiso 1 4 e d R . .
C14 C 0.0902(4) 0.2618(5) -0.0348(4) 0.0431(13) Uani 1 4 e d . . .
H14A H 0.0220 0.2892 -0.0203 0.080 Uiso 1 4 e d R . .
H14B H 0.0848 0.2391 -0.1112 0.080 Uiso 1 4 e d R . .
C15 C 0.1754(4) 0.3942(5) 0.1036(4) 0.0489(14) Uani 1 4 e d . . .
H15A H 0.1079 0.4214 0.1206 0.080 Uiso 1 4 e d R . .
H15B H 0.2245 0.4604 0.1184 0.080 Uiso 1 4 e d R . .
O1W O 0.0416(3) -0.0002(3) -0.1595(3) 0.0502(10) Uani 1 4 e d . . .
H1WA H 0.0880 0.0495 -0.1764 0.080 Uiso 1 4 e d R . .
H1WB H 0.0122 -0.0498 -0.2075 0.080 Uiso 1 4 e d R . .
O2W O -0.1021(4) 0.0496(4) -0.3342(3) 0.0872(17) Uani 1 4 e d . . .
H2WB H -0.0764 0.1069 -0.3693 0.080 Uiso 1 4 e d R . .
H2WA H -0.1487 0.0023 -0.3674 0.080 Uiso 1 4 e d R . .

loop_
_atom_site_aniso_label
_atom_site_aniso_U_11
_atom_site_aniso_U_22
_atom_site_aniso_U_33
_atom_site_aniso_U_23
_atom_site_aniso_U_13
_atom_site_aniso_U_12
Co1 0.0352(5) 0.0262(5) 0.0277(5) 0.0019(4) -0.0017(3) -0.0015(4)
O1 0.075(3) 0.051(3) 0.121(4) -0.015(3) 0.026(3) 0.007(3)
O2 0.046(2) 0.033(2) 0.072(3) 0.005(2) -0.0160(19) 0.0007(19)
N1 0.035(2) 0.027(2) 0.030(2) 0.0043(17) 0.0001(16) -0.0022(17)
N2 0.035(2) 0.052(3) 0.060(3) -0.008(2) 0.009(2) -0.010(2)
N3 0.047(3) 0.042(3) 0.035(2) -0.003(2) 0.0016(19) -0.014(2)
N4 0.049(3) 0.038(3) 0.050(3) 0.012(2) -0.003(2) -0.015(2)
C1 0.021(3) 0.022(3) 0.161(8) 0.006(4) -0.006(4) 0.000(2)
C2 0.260(16) 0.141(10) 0.192(12) -0.123(10) 0.182(13) -0.149(11)
C3 0.137(7) 0.050(4) 0.109(7) -0.030(4) 0.079(6) -0.041(5)
C4 0.051(4) 0.063(5) 0.091(5) 0.028(4) -0.029(4) -0.027(4)
C5 0.091(6) 0.106(7) 0.055(4) 0.026(4) -0.018(4) -0.053(5)
C6 0.062(4) 0.096(6) 0.089(6) -0.014(5) 0.020(4) -0.029(4)
C7 0.048(4) 0.049(4) 0.086(5) 0.006(3) -0.011(3) -0.003(3)
C8 0.055(4) 0.085(5) 0.056(4) 0.010(4) -0.010(3) -0.002(4)
C9 0.052(4) 0.068(5) 0.073(5) 0.008(4) -0.012(3) 0.005(3)
C10 0.034(3) 0.044(3) 0.056(3) -0.009(3) 0.004(2) -0.004(2)
C11 0.049(3) 0.044(3) 0.031(3) 0.003(2) 0.003(2) -0.011(3)
C12 0.043(3) 0.048(3) 0.052(3) 0.000(3) -0.017(3) -0.014(3)
C13 0.057(4) 0.063(4) 0.043(3) 0.004(3) 0.010(3) -0.026(3)
C14 0.048(3) 0.037(3) 0.041(3) 0.011(2) -0.006(2) -0.009(2)
C15 0.057(3) 0.033(3) 0.055(3) -0.007(3) 0.000(3) -0.010(3)
O1W 0.061(2) 0.049(2) 0.041(2) -0.0071(19) 0.0103(17) -0.028(2)
O2W 0.146(5) 0.044(3) 0.058(3) 0.001(2) -0.037(3) -0.012(3)

loop_
_geom_bond_atom_site_label_1
_geom_bond_atom_site_label_2
_geom_bond_distance
_geom_bond_site_symmetry_2
_geom_bond_publ_flag
Co1 O2 2.051(4) 3 ?
Co1 O2 2.051(4) . ?
Co1 O1W 2.086(3) . ?
Co1 O1W 2.086(3) 3 ?
Co1 N1 2.280(4) 3 ?
Co1 N1 2.280(4) . ?
O1 C1 1.246(9) . ?
O2 C1 1.275(8) . ?
N1 C14 1.475(6) . ?
N1 C11 1.482(6) . ?
N1 C10 1.493(6) . ?
N2 C13 1.451(7) . ?
N2 C10 1.458(6) . ?
N2 C12 1.461(7) . ?
N3 C15 1.451(7) . ?
N3 C12 1.453(7) . ?
N3 C11 1.459(6) . ?
N4 C14 1.465(6) . ?
N4 C15 1.467(7) . ?
N4 C13 1.477(7) . ?
C1 C2 1.704(17) . ?
C2 C3 1.048(12) . ?
C2 H2A 0.9600 . ?
C3 C4 1.753(11) . ?
C3 H3A 0.9600 . ?
C4 C9 1.353(9) . ?
C4 C5 1.361(11) . ?
C5 C6 1.389(10) . ?
C5 H5A 0.9600 . ?
C6 C7 1.373(9) . ?
C6 H6A 0.9601 . ?
C7 C8 1.370(9) . ?
C7 H7A 0.9600 . ?
C8 C9 1.371(8) . ?
C8 H8A 0.9600 . ?
C9 H9A 0.9600 . ?
C10 H10A 0.9601 . ?
C10 H10B 0.9600 . ?
C11 H11A 0.9600 . ?
C11 H11B 0.9600 . ?
C12 H12A 0.9600 . ?
C12 H12B 0.9600 . ?
C13 H13A 0.9600 . ?
C13 H13B 0.9600 . ?
C14 H14A 0.9600 . ?
C14 H14B 0.9600 . ?
C15 H15A 0.9600 . ?
C15 H15B 0.9600 . ?
O1W H1WA 0.8499 . ?
O1W H1WB 0.8500 . ?
O2W H2WB 0.8499 . ?
O2W H2WA 0.8500 . ?
